data_7023773
loop_
_publ_author_name
'Krchov\'a, Tereza'
'Kotek, Jan'
'Jir\'ak, Daniel'
'Havl\'i\<ckov\'a, Jana'
'C\'isa\<rov\'a, Ivana'
'Hermann, Petr'

_publ_section_title
;
 Lanthanide(iii) complexes of aminoethyl-DO3A as PARACEST contrast agents
 based on decoordination of the weakly bound amino group.
;
_journal_issue 44
_journal_name_full 'Dalton transactions (Cambridge, England : 2003)'
_journal_page_first 15735
_journal_page_last 15747
_journal_paper_doi 10.1039/c3dt52031e
_journal_volume 42
_journal_year 2013
_chemical_formula_moiety 'C16 H28 N5 O6 Yb, 5(H2 O)'
_chemical_formula_sum 'C16 H38 N5 O11 Yb'
_chemical_formula_weight 649.55
_chemical_name_systematic
;
?
;
_space_group_crystal_system monoclinic
_space_group_IT_number 14
_space_group_name_Hall '-P 2ybc'
_space_group_name_H-M_alt 'P 1 21/c 1'
_symmetry_space_group_name_Hall '-P 2ybc'
_symmetry_space_group_name_H-M 'P 1 21/c 1'
_atom_sites_solution_hydrogens difmap
_atom_sites_solution_primary direct
_atom_sites_solution_secondary difmap
_audit_creation_method SHELXL-97
_cell_angle_alpha 90.00
_cell_angle_beta 90.4230(10)
_cell_angle_gamma 90.00
_cell_formula_units_Z 4
_cell_length_a 16.8708(7)
_cell_length_b 7.5238(4)
_cell_length_c 18.4880(9)
_cell_measurement_reflns_used 9558
_cell_measurement_temperature 150(2)
_cell_measurement_theta_max 27.4980
_cell_measurement_theta_min 2.2032
_cell_volume 2346.7(2)
_computing_cell_refinement 'SAINT V8.27B (Bruker AXS Inc., 2012)'
_computing_data_collection 'Bruker Instrument Service v2012.12.0.0'
_computing_data_reduction 'SAINT V8.27B (Bruker AXS Inc., 2012)'
_computing_structure_refinement 'SHELXL-97 (Sheldrick, 2008)'
_computing_structure_solution 'SHELXS-97 (Sheldrick, 2008)'
_diffrn_ambient_temperature 150(2)
_diffrn_measured_fraction_theta_full 1.000
_diffrn_measured_fraction_theta_max 1.000
_diffrn_radiation_monochromator graphite
_diffrn_radiation_source 'fine-focus sealed tube'
_diffrn_radiation_type MoK\a
_diffrn_radiation_wavelength 0.71073
_diffrn_reflns_av_R_equivalents 0.0204
_diffrn_reflns_av_sigmaI/netI 0.0113
_diffrn_reflns_limit_h_max 21
_diffrn_reflns_limit_h_min -21
_diffrn_reflns_limit_k_max 9
_diffrn_reflns_limit_k_min -9
_diffrn_reflns_limit_l_max 23
_diffrn_reflns_limit_l_min -24
_diffrn_reflns_number 43484
_diffrn_reflns_theta_full 27.50
_diffrn_reflns_theta_max 27.50
_diffrn_reflns_theta_min 1.21
_exptl_absorpt_coefficient_mu 4.051
_exptl_absorpt_correction_T_max 0.6828
_exptl_absorpt_correction_T_min 0.2323
_exptl_absorpt_correction_type numerical
_exptl_absorpt_process_details 'SADABS V2012/1 (Bruker AXS Inc.)'
_exptl_crystal_colour colourless
_exptl_crystal_density_diffrn 1.839
_exptl_crystal_density_method 'not measured'
_exptl_crystal_description irregular
_exptl_crystal_F_000 1308
_exptl_crystal_size_max 0.51
_exptl_crystal_size_mid 0.26
_exptl_crystal_size_min 0.10
_refine_diff_density_max 0.383
_refine_diff_density_min -0.853
_refine_diff_density_rms 0.067
_refine_ls_extinction_method none
_refine_ls_goodness_of_fit_ref 1.129
_refine_ls_hydrogen_treatment constr
_refine_ls_matrix_type full
_refine_ls_number_parameters 347
_refine_ls_number_reflns 5374
_refine_ls_number_restraints 0
_refine_ls_restrained_S_all 1.129
_refine_ls_R_factor_all 0.0147
_refine_ls_R_factor_gt 0.0137
_refine_ls_shift/su_max 0.002
_refine_ls_shift/su_mean 0.000
_refine_ls_structure_factor_coef Fsqd
_refine_ls_weighting_details 'calc w=1/[\s^2^(Fo^2^)+(0.0086P)^2^+2.5862P] where P=(Fo^2^+2Fc^2^)/3'
_refine_ls_weighting_scheme calc
_refine_ls_wR_factor_gt 0.0303
_refine_ls_wR_factor_ref 0.0306
_reflns_number_gt 5160
_reflns_number_total 5374
_reflns_threshold_expression >2sigma(I)
_cod_data_source_file c3dt52031e.txt
_cod_data_source_block ybdo3aae
_cod_database_code 7023773

loop_
_symmetry_equiv_pos_as_xyz
'x, y, z'
'-x, y+1/2, -z+1/2'
'-x, -y, -z'
'x, -y-1/2, z-1/2'

loop_
_atom_site_label
_atom_site_type_symbol
_atom_site_fract_x
_atom_site_fract_y
_atom_site_fract_z
_atom_site_U_iso_or_equiv
_atom_site_adp_type
_atom_site_occupancy
_atom_site_symmetry_multiplicity
_atom_site_calc_flag
_atom_site_refinement_flags
_atom_site_disorder_assembly
_atom_site_disorder_group
Yb1 Yb 0.262225(4) 0.145972(9) 0.456366(4) 0.00875(2) Uani 1 1 d . . .
N1A N 0.27388(13) 0.3678(3) 0.35492(11) 0.0128(4) Uani 0.851(3) 1 d P A 1
C2A C 0.20501(15) 0.3528(3) 0.30454(12) 0.0152(4) Uani 0.851(3) 1 d P A 1
H21A H 0.2108 0.2440 0.2749 0.018 Uiso 0.851(3) 1 calc PR A 1
H22A H 0.2046 0.4562 0.2714 0.018 Uiso 0.851(3) 1 calc PR A 1
C3A C 0.12728(13) 0.3455(3) 0.34444(11) 0.0149(4) Uani 0.851(3) 1 d P A 1
H31A H 0.1189 0.4590 0.3703 0.018 Uiso 0.851(3) 1 calc PR A 1
H32A H 0.0833 0.3302 0.3092 0.018 Uiso 0.851(3) 1 calc PR A 1
N4A N 0.12633(13) 0.1966(2) 0.39709(12) 0.0121(4) Uani 0.851(3) 1 d P A 1
C5A C 0.06432(12) 0.2291(3) 0.45257(14) 0.0147(4) Uani 0.851(3) 1 d P A 1
H51A H 0.0468 0.1139 0.4728 0.018 Uiso 0.851(3) 1 calc PR A 1
H52A H 0.0179 0.2864 0.4293 0.018 Uiso 0.851(3) 1 calc PR A 1
C6A C 0.09449(12) 0.3460(3) 0.51310(11) 0.0145(4) Uani 0.851(3) 1 d P A 1
H61A H 0.1073 0.4652 0.4937 0.017 Uiso 0.851(3) 1 calc PR A 1
H62A H 0.0526 0.3602 0.5499 0.017 Uiso 0.851(3) 1 calc PR A 1
N7A N 0.16643(13) 0.2677(3) 0.54749(11) 0.0119(4) Uani 0.851(3) 1 d P A 1
C8A C 0.20782(15) 0.4028(3) 0.59339(11) 0.0140(4) Uani 0.851(3) 1 d P A 1
H81A H 0.2441 0.3415 0.6275 0.017 Uiso 0.851(3) 1 calc PR A 1
H82A H 0.1681 0.4684 0.6222 0.017 Uiso 0.851(3) 1 calc PR A 1
C9A C 0.25461(12) 0.5333(3) 0.54837(11) 0.0151(5) Uani 0.851(3) 1 d P A 1
H91A H 0.2178 0.6003 0.5166 0.018 Uiso 0.851(3) 1 calc PR A 1
H92A H 0.2814 0.6194 0.5808 0.018 Uiso 0.851(3) 1 calc PR A 1
N10A N 0.31506(11) 0.4428(3) 0.50306(12) 0.0130(4) Uani 0.851(3) 1 d P A 1
C11A C 0.33822(13) 0.5665(3) 0.44388(15) 0.0155(5) Uani 0.851(3) 1 d P A 1
H11A H 0.3924 0.5372 0.4276 0.019 Uiso 0.851(3) 1 calc PR A 1
H11B H 0.3387 0.6899 0.4625 0.019 Uiso 0.851(3) 1 calc PR A 1
C12A C 0.28149(13) 0.5540(3) 0.38046(11) 0.0150(4) Uani 0.851(3) 1 d P A 1
H12A H 0.2288 0.5989 0.3950 0.018 Uiso 0.851(3) 1 calc PR A 1
H12B H 0.3009 0.6296 0.3405 0.018 Uiso 0.851(3) 1 calc PR A 1
N1C N 0.2995(7) 0.3973(16) 0.3719(7) 0.011(3) Uiso 0.149(3) 1 d P A 2
C2C C 0.2274(6) 0.4607(15) 0.3354(6) 0.010(2) Uiso 0.149(3) 1 d P A 2
H2C H 0.2423 0.5299 0.2921 0.012 Uiso 0.149(3) 1 calc PR A 2
H2D H 0.1983 0.5409 0.3684 0.012 Uiso 0.149(3) 1 calc PR A 2
C3C C 0.1741(8) 0.3108(17) 0.3131(7) 0.008(3) Uiso 0.149(3) 1 d P A 2
H3C H 0.1269 0.3598 0.2879 0.010 Uiso 0.149(3) 1 calc PR A 2
H3D H 0.2025 0.2333 0.2787 0.010 Uiso 0.149(3) 1 calc PR A 2
N4C N 0.1479(7) 0.2029(17) 0.3758(7) 0.012(3) Uiso 0.149(3) 1 d P A 2
C5C C 0.0853(7) 0.2987(16) 0.4153(6) 0.012(2) Uiso 0.149(3) 1 d P A 2
H5C H 0.0349 0.2907 0.3877 0.014 Uiso 0.149(3) 1 calc PR A 2
H5D H 0.0999 0.4258 0.4192 0.014 Uiso 0.149(3) 1 calc PR A 2
C6C C 0.0735(6) 0.2241(15) 0.4897(7) 0.007(2) Uiso 0.149(3) 1 d P A 2
H6C H 0.0321 0.2939 0.5146 0.008 Uiso 0.149(3) 1 calc PR A 2
H6D H 0.0544 0.1000 0.4856 0.008 Uiso 0.149(3) 1 calc PR A 2
N7C N 0.1466(7) 0.2273(18) 0.5332(7) 0.011(3) Uiso 0.149(3) 1 d P A 2
C8C C 0.1595(8) 0.4055(17) 0.5623(7) 0.018(3) Uiso 0.149(3) 1 d P A 2
H8C H 0.1233 0.4241 0.6035 0.022 Uiso 0.149(3) 1 calc PR A 2
H8D H 0.1456 0.4936 0.5246 0.022 Uiso 0.149(3) 1 calc PR A 2
C9C C 0.2428(8) 0.4395(17) 0.5874(6) 0.009(3) Uiso 0.149(3) 1 d P A 2
H9C H 0.2465 0.5628 0.6058 0.010 Uiso 0.149(3) 1 calc PR A 2
H9D H 0.2552 0.3584 0.6281 0.010 Uiso 0.149(3) 1 calc PR A 2
N10C N 0.3029(7) 0.4144(16) 0.5298(7) 0.010(3) Uiso 0.149(3) 1 d P A 2
C11C C 0.3034(7) 0.5747(16) 0.4865(6) 0.013(2) Uiso 0.149(3) 1 d P A 2
H11C H 0.3358 0.6654 0.5118 0.016 Uiso 0.149(3) 1 calc PR A 2
H11D H 0.2485 0.6208 0.4830 0.016 Uiso 0.149(3) 1 calc PR A 2
C12C C 0.3356(7) 0.5504(17) 0.4102(8) 0.010(3) Uiso 0.149(3) 1 d P A 2
H12C H 0.3254 0.6599 0.3820 0.012 Uiso 0.149(3) 1 calc PR A 2
H12D H 0.3937 0.5330 0.4130 0.012 Uiso 0.149(3) 1 calc PR A 2
C20 C 0.34676(11) 0.3104(2) 0.31537(10) 0.0178(4) Uani 1 1 d . . .
H20A H 0.3947 0.3385 0.3443 0.021 Uiso 0.851(3) 1 calc PR A 1
H20B H 0.3503 0.3732 0.2684 0.021 Uiso 0.851(3) 1 calc PR A 1
H20C H 0.4031 0.3374 0.3257 0.021 Uiso 0.149(3) 1 calc PR A 2
H20D H 0.3333 0.3690 0.2689 0.021 Uiso 0.149(3) 1 calc PR A 2
C21 C 0.34058(10) 0.1111(2) 0.30320(10) 0.0158(4) Uani 1 1 d . A .
O211 O 0.30497(7) 0.02178(16) 0.35173(7) 0.0155(3) Uani 1 1 d . A .
O212 O 0.37024(8) 0.04909(19) 0.24743(7) 0.0241(3) Uani 1 1 d . . .
C30 C 0.10942(11) 0.0263(2) 0.35946(10) 0.0176(4) Uani 1 1 d . . .
H30A H 0.1426 0.0159 0.3157 0.021 Uiso 0.851(3) 1 calc PR A 1
H30B H 0.0530 0.0217 0.3444 0.021 Uiso 0.851(3) 1 calc PR A 1
H30C H 0.1256 -0.0109 0.3104 0.021 Uiso 0.149(3) 1 calc PR A 2
H30D H 0.0513 0.0439 0.3583 0.021 Uiso 0.149(3) 1 calc PR A 2
C31 C 0.12778(10) -0.1250(2) 0.41141(10) 0.0134(3) Uani 1 1 d . A .
O311 O 0.18547(7) -0.09963(16) 0.45518(7) 0.0135(2) Uani 1 1 d . A .
O312 O 0.08757(8) -0.26293(17) 0.40862(7) 0.0198(3) Uani 1 1 d . . .
C40 C 0.14551(10) 0.1114(2) 0.59389(10) 0.0146(3) Uani 1 1 d . . .
H40A H 0.1045 0.0387 0.5693 0.018 Uiso 0.851(3) 1 calc PR A 1
H40B H 0.1236 0.1535 0.6404 0.018 Uiso 0.851(3) 1 calc PR A 1
H40C H 0.0998 0.0301 0.5880 0.018 Uiso 0.149(3) 1 calc PR A 2
H40D H 0.1357 0.1841 0.6376 0.018 Uiso 0.149(3) 1 calc PR A 2
C41 C 0.21911(10) -0.0014(2) 0.60808(9) 0.0122(3) Uani 1 1 d . A .
O411 O 0.27909(7) 0.02743(16) 0.56871(6) 0.0133(2) Uani 1 1 d . A .
O412 O 0.21610(8) -0.11410(17) 0.65721(7) 0.0173(3) Uani 1 1 d . . .
C50 C 0.38531(11) 0.3974(3) 0.55026(11) 0.0202(4) Uani 1 1 d . . .
H50A H 0.3672 0.3320 0.5936 0.024 Uiso 0.851(3) 1 calc PR A 1
H50B H 0.4116 0.5081 0.5666 0.024 Uiso 0.851(3) 1 calc PR A 1
H50C H 0.3862 0.3537 0.6008 0.024 Uiso 0.149(3) 1 calc PR A 2
H50D H 0.4074 0.5193 0.5514 0.024 Uiso 0.149(3) 1 calc PR A 2
C51 C 0.44363(11) 0.2844(3) 0.50883(11) 0.0190(4) Uani 1 1 d . A .
H511 H 0.4644 0.3529 0.4674 0.023 Uiso 1 1 calc R . .
H512 H 0.4888 0.2525 0.5407 0.023 Uiso 1 1 calc R . .
N52 N 0.40432(9) 0.1202(2) 0.48216(8) 0.0154(3) Uani 1 1 d . A .
H521 H 0.4116 0.0322 0.5161 0.019 Uiso 1 1 calc R . .
H522 H 0.4293 0.0843 0.4406 0.019 Uiso 1 1 calc R . .
O1W O 0.01769(8) 0.15065(18) 0.20264(7) 0.0214(3) Uani 1 1 d . . .
H11W H 0.0359 0.0541 0.1908 0.026 Uiso 1 1 d R . .
H12W H -0.0107 0.1785 0.1686 0.026 Uiso 1 1 d R . .
O2W O 0.36703(8) 0.70567(19) 0.20714(8) 0.0244(3) Uani 1 1 d . . .
H21W H 0.3676 0.8123 0.2195 0.029 Uiso 1 1 d R . .
H22W H 0.3220 0.6818 0.1919 0.029 Uiso 1 1 d R . .
O3W O 0.07677(8) 0.8000(2) 0.19137(8) 0.0278(3) Uani 1 1 d . . .
H31W H 0.0504 0.7419 0.2231 0.033 Uiso 1 1 d R . .
H32W H 0.1199 0.7442 0.1815 0.033 Uiso 1 1 d R . .
O4W O 0.48005(9) 0.5266(2) 0.12729(8) 0.0291(3) Uani 1 1 d . . .
H41W H 0.4874 0.4221 0.1499 0.035 Uiso 1 1 d R . .
H42W H 0.4461 0.5883 0.1525 0.035 Uiso 1 1 d R . .
O5W O 0.49002(9) 0.6791(2) 0.31674(8) 0.0305(4) Uani 1 1 d . . .
H51W H 0.5298 0.6404 0.2936 0.037 Uiso 1 1 d R . .
H52W H 0.4532 0.6749 0.2828 0.037 Uiso 1 1 d R . .

loop_
_atom_site_aniso_label
_atom_site_aniso_U_11
_atom_site_aniso_U_22
_atom_site_aniso_U_33
_atom_site_aniso_U_23
_atom_site_aniso_U_13
_atom_site_aniso_U_12
Yb1 0.00959(4) 0.00835(4) 0.00833(4) 0.00011(3) 0.00064(2) -0.00079(3)
N1A 0.0163(10) 0.0105(9) 0.0115(9) -0.0006(7) 0.0023(8) -0.0018(8)
C2A 0.0188(12) 0.0149(10) 0.0117(10) 0.0040(8) -0.0006(9) -0.0011(10)
C3A 0.0186(10) 0.0106(9) 0.0154(10) 0.0032(8) -0.0043(8) -0.0001(8)
N4A 0.0133(10) 0.0093(9) 0.0136(10) 0.0008(7) -0.0012(9) -0.0004(7)
C5A 0.0116(10) 0.0160(11) 0.0165(13) 0.0018(9) -0.0005(8) 0.0011(8)
C6A 0.0141(10) 0.0148(10) 0.0145(10) 0.0002(8) 0.0021(8) 0.0032(8)
N7A 0.0120(9) 0.0119(10) 0.0118(10) 0.0004(8) 0.0005(8) 0.0010(8)
C8A 0.0176(12) 0.0136(10) 0.0110(10) -0.0032(8) 0.0038(8) -0.0001(9)
C9A 0.0169(10) 0.0121(10) 0.0162(10) -0.0037(8) 0.0009(8) 0.0003(8)
N10A 0.0134(9) 0.0131(9) 0.0123(10) -0.0016(8) 0.0002(8) -0.0008(7)
C11A 0.0189(11) 0.0108(10) 0.0168(13) -0.0005(9) 0.0001(9) -0.0048(8)
C12A 0.0218(11) 0.0089(9) 0.0144(10) 0.0004(8) 0.0009(8) -0.0017(8)
C20 0.0229(9) 0.0143(9) 0.0165(9) 0.0003(7) 0.0083(7) 0.0003(7)
C21 0.0156(8) 0.0167(9) 0.0152(9) -0.0034(7) 0.0011(7) -0.0010(7)
O211 0.0198(6) 0.0129(6) 0.0139(6) -0.0015(5) 0.0042(5) 0.0002(5)
O212 0.0301(7) 0.0221(7) 0.0202(7) -0.0082(6) 0.0112(6) -0.0056(6)
C30 0.0212(9) 0.0112(8) 0.0202(9) -0.0003(7) -0.0092(7) -0.0025(7)
C31 0.0150(8) 0.0107(8) 0.0146(8) -0.0028(7) 0.0006(6) 0.0003(6)
O311 0.0142(6) 0.0102(6) 0.0159(6) 0.0008(5) -0.0021(5) -0.0008(5)
O312 0.0213(7) 0.0133(6) 0.0247(7) -0.0008(5) -0.0036(5) -0.0063(5)
C40 0.0127(8) 0.0185(9) 0.0129(8) 0.0041(7) 0.0031(6) 0.0025(7)
C41 0.0144(8) 0.0128(8) 0.0095(8) -0.0017(6) -0.0004(6) -0.0010(6)
O411 0.0115(6) 0.0160(6) 0.0123(6) 0.0029(5) 0.0001(4) 0.0007(5)
O412 0.0188(6) 0.0181(7) 0.0149(6) 0.0057(5) 0.0029(5) 0.0015(5)
C50 0.0149(9) 0.0196(9) 0.0259(10) -0.0068(8) -0.0059(7) -0.0016(7)
C51 0.0133(8) 0.0204(9) 0.0232(10) 0.0012(8) -0.0015(7) -0.0031(7)
N52 0.0131(7) 0.0173(8) 0.0160(7) 0.0000(6) 0.0015(6) 0.0006(6)
O1W 0.0222(7) 0.0222(7) 0.0199(7) -0.0012(6) -0.0032(5) 0.0024(6)
O2W 0.0216(7) 0.0197(7) 0.0318(8) -0.0065(6) -0.0055(6) 0.0010(6)
O3W 0.0226(7) 0.0262(8) 0.0346(8) 0.0076(6) 0.0102(6) 0.0078(6)
O4W 0.0288(8) 0.0327(9) 0.0259(8) 0.0022(7) 0.0109(6) 0.0008(6)
O5W 0.0247(7) 0.0453(10) 0.0214(7) -0.0082(7) -0.0016(6) 0.0074(7)

loop_
_atom_type_symbol
_atom_type_description
_atom_type_scat_dispersion_real
_atom_type_scat_dispersion_imag
_atom_type_scat_source
C C 0.0033 0.0016 'International Tables Vol C Tables 4.2.6.8 and 6.1.1.4'
H H 0.0000 0.0000 'International Tables Vol C Tables 4.2.6.8 and 6.1.1.4'
N N 0.0061 0.0033 'International Tables Vol C Tables 4.2.6.8 and 6.1.1.4'
O O 0.0106 0.0060 'International Tables Vol C Tables 4.2.6.8 and 6.1.1.4'
Yb Yb -0.3850 5.5486 'International Tables Vol C Tables 4.2.6.8 and 6.1.1.4'

loop_
_geom_angle_atom_site_label_1
_geom_angle_atom_site_label_2
_geom_angle_atom_site_label_3
_geom_angle
O311 Yb1 O211 80.82(4)
O311 Yb1 O411 75.87(4)
O211 Yb1 O411 125.29(4)
O311 Yb1 N52 119.86(5)
O211 Yb1 N52 79.43(5)
O411 Yb1 N52 71.07(5)
O311 Yb1 N4C 72.0(3)
O211 Yb1 N4C 79.0(3)
O411 Yb1 N4C 135.3(3)
N52 Yb1 N4C 153.1(3)
O311 Yb1 N7C 75.9(3)
O211 Yb1 N7C 147.1(3)
O411 Yb1 N7C 70.7(3)
N52 Yb1 N7C 132.5(3)
N4C Yb1 N7C 72.0(4)
O311 Yb1 N7A 86.17(6)
O211 Yb1 N7A 158.43(6)
O411 Yb1 N7A 66.93(5)
N52 Yb1 N7A 122.10(7)
O311 Yb1 N1A 125.68(6)
O211 Yb1 N1A 67.14(5)
O411 Yb1 N1A 158.26(6)
N52 Yb1 N1A 96.65(6)
N7A Yb1 N1A 108.14(6)
O311 Yb1 N10C 144.5(3)
O211 Yb1 N10C 134.5(3)
O411 Yb1 N10C 78.0(3)
N52 Yb1 N10C 72.4(3)
N4C Yb1 N10C 113.2(4)
N7C Yb1 N10C 73.0(4)
O311 Yb1 N1C 138.6(3)
O211 Yb1 N1C 72.6(3)
O411 Yb1 N1C 145.5(3)
N52 Yb1 N1C 86.1(3)
N4C Yb1 N1C 72.2(4)
N7C Yb1 N1C 111.5(4)
N10C Yb1 N1C 70.5(4)
O311 Yb1 N10A 156.74(6)
O211 Yb1 N10A 122.40(6)
O411 Yb1 N10A 89.61(6)
N52 Yb1 N10A 70.40(5)
N7A Yb1 N10A 71.31(7)
N1A Yb1 N10A 69.09(7)
O311 Yb1 N4A 66.80(5)
O211 Yb1 N4A 89.18(6)
O411 Yb1 N4A 123.64(6)
N52 Yb1 N4A 165.19(7)
N7A Yb1 N4A 69.82(7)
N1A Yb1 N4A 69.98(7)
N10A Yb1 N4A 108.88(6)
C12A N1A C2A 109.64(17)
C12A N1A C20 110.98(18)
C2A N1A C20 108.20(17)
C12A N1A Yb1 113.32(13)
C2A N1A Yb1 110.54(15)
C20 N1A Yb1 103.95(12)
N1A C2A C3A 111.95(17)
N1A C2A H21A 109.2
C3A C2A H21A 109.2
N1A C2A H22A 109.2
C3A C2A H22A 109.2
H21A C2A H22A 107.9
N4A C3A C2A 111.20(18)
N4A C3A H31A 109.4
C2A C3A H31A 109.4
N4A C3A H32A 109.4
C2A C3A H32A 109.4
H31A C3A H32A 108.0
C3A N4A C30 110.30(17)
C3A N4A C5A 109.79(17)
C30 N4A C5A 109.30(18)
C3A N4A Yb1 112.26(14)
C30 N4A Yb1 103.91(12)
C5A N4A Yb1 111.12(14)
N4A C5A C6A 111.80(17)
N4A C5A H51A 109.3
C6A C5A H51A 109.3
N4A C5A H52A 109.3
C6A C5A H52A 109.3
H51A C5A H52A 107.9
N7A C6A C5A 110.83(18)
N7A C6A H61A 109.5
C5A C6A H61A 109.5
N7A C6A H62A 109.5
C5A C6A H62A 109.5
H61A C6A H62A 108.1
C6A N7A C8A 110.45(17)
C6A N7A C40 111.14(18)
C8A N7A C40 108.64(17)
C6A N7A Yb1 112.59(13)
C8A N7A Yb1 109.15(14)
C40 N7A Yb1 104.65(12)
N7A C8A C9A 111.87(17)
N7A C8A H81A 109.2
C9A C8A H81A 109.2
N7A C8A H82A 109.2
C9A C8A H82A 109.2
H81A C8A H82A 107.9
N10A C9A C8A 112.04(18)
N10A C9A H91A 109.2
C8A C9A H91A 109.2
N10A C9A H92A 109.2
C8A C9A H92A 109.2
H91A C9A H92A 107.9
C9A N10A C11A 108.18(17)
C9A N10A C50 108.49(17)
C11A N10A C50 110.95(17)
C9A N10A Yb1 110.56(13)
C11A N10A Yb1 113.00(14)
C50 N10A Yb1 105.59(12)
N10A C11A C12A 111.28(17)
N10A C11A H11A 109.4
C12A C11A H11A 109.4
N10A C11A H11B 109.4
C12A C11A H11B 109.4
H11A C11A H11B 108.0
N1A C12A C11A 111.00(18)
N1A C12A H12A 109.4
C11A C12A H12A 109.4
N1A C12A H12B 109.4
C11A C12A H12B 109.4
H12A C12A H12B 108.0
C2C N1C C20 105.6(9)
C2C N1C C12C 107.7(10)
C20 N1C C12C 117.5(9)
C2C N1C Yb1 108.5(8)
C20 N1C Yb1 104.1(6)
C12C N1C Yb1 112.9(8)
N1C C2C C3C 112.1(10)
N1C C2C H2C 109.2
C3C C2C H2C 109.2
N1C C2C H2D 109.2
C3C C2C H2D 109.2
H2C C2C H2D 107.9
N4C C3C C2C 112.2(10)
N4C C3C H3C 109.2
C2C C3C H3C 109.2
N4C C3C H3D 109.2
C2C C3C H3D 109.2
H3C C3C H3D 107.9
C5C N4C C3C 109.7(11)
C5C N4C C30 102.8(9)
C3C N4C C30 117.1(10)
C5C N4C Yb1 110.2(8)
C3C N4C Yb1 109.3(8)
C30 N4C Yb1 107.5(7)
N4C C5C C6C 111.8(10)
N4C C5C H5C 109.2
C6C C5C H5C 109.2
N4C C5C H5D 109.2
C6C C5C H5D 109.2
H5C C5C H5D 107.9
N7C C6C C5C 112.3(10)
N7C C6C H6C 109.1
C5C C6C H6C 109.1
N7C C6C H6D 109.1
C5C C6C H6D 109.1
H6C C6C H6D 107.9
C40 N7C C8C 106.0(10)
C40 N7C C6C 114.0(10)
C8C N7C C6C 109.8(11)
C40 N7C Yb1 108.3(7)
C8C N7C Yb1 108.6(8)
C6C N7C Yb1 109.9(8)
N7C C8C C9C 114.1(11)
N7C C8C H8C 108.7
C9C C8C H8C 108.7
N7C C8C H8D 108.7
C9C C8C H8D 108.7
H8C C8C H8D 107.6
N10C C9C C8C 113.5(10)
N10C C9C H9C 108.9
C8C C9C H9C 108.9
N10C C9C H9D 108.9
C8C C9C H9D 108.9
H9C C9C H9D 107.7
C50 N10C C11C 102.1(9)
C50 N10C C9C 118.9(9)
C11C N10C C9C 107.3(10)
C50 N10C Yb1 109.1(6)
C11C N10C Yb1 111.8(8)
C9C N10C Yb1 107.6(8)
N10C C11C C12C 114.5(10)
N10C C11C H11C 108.6
C12C C11C H11C 108.6
N10C C11C H11D 108.6
C12C C11C H11D 108.6
H11C C11C H11D 107.6
N1C C12C C11C 112.8(10)
N1C C12C H12C 109.0
C11C C12C H12C 109.0
N1C C12C H12D 109.0
C11C C12C H12D 109.0
H12C C12C H12D 107.8
N1C C20 C21 120.4(5)
N1A C20 C21 107.52(15)
N1A C20 H20A 110.2
C21 C20 H20A 110.2
N1A C20 H20B 110.2
C21 C20 H20B 110.2
H20A C20 H20B 108.5
N1C C20 H20C 107.2
C21 C20 H20C 107.2
N1C C20 H20D 107.2
C21 C20 H20D 107.2
H20C C20 H20D 106.9
O212 C21 O211 125.56(17)
O212 C21 C20 117.82(16)
O211 C21 C20 116.62(15)
C21 O211 Yb1 122.47(11)
N4A C30 C31 108.22(15)
N4C C30 C31 116.6(5)
N4A C30 H30A 110.1
C31 C30 H30A 110.1
N4A C30 H30B 110.1
C31 C30 H30B 110.1
H30A C30 H30B 108.4
N4C C30 H30C 108.1
C31 C30 H30C 108.1
N4C C30 H30D 108.1
C31 C30 H30D 108.1
H30C C30 H30D 107.3
O312 C31 O311 124.45(17)
O312 C31 C30 119.44(16)
O311 C31 C30 116.11(15)
C31 O311 Yb1 124.32(11)
N7C C40 C41 117.5(5)
N7A C40 C41 109.89(14)
N7A C40 H40A 109.7
C41 C40 H40A 109.7
N7A C40 H40B 109.7
C41 C40 H40B 109.7
H40A C40 H40B 108.2
N7C C40 H40C 107.9
C41 C40 H40C 107.9
N7C C40 H40D 107.9
C41 C40 H40D 107.9
H40C C40 H40D 107.2
O412 C41 O411 124.90(16)
O412 C41 C40 117.87(15)
O411 C41 C40 117.23(15)
C41 O411 Yb1 119.69(11)
N10C C50 C51 123.1(5)
N10A C50 C51 110.26(16)
N10A C50 H50A 109.6
C51 C50 H50A 109.6
N10A C50 H50B 109.6
C51 C50 H50B 109.6
H50A C50 H50B 108.1
N10C C50 H50C 106.6
C51 C50 H50C 106.6
N10C C50 H50D 106.6
C51 C50 H50D 106.6
H50C C50 H50D 106.5
N52 C51 C50 110.20(14)
N52 C51 H511 109.6
C50 C51 H511 109.6
N52 C51 H512 109.6
C50 C51 H512 109.6
H511 C51 H512 108.1
C51 N52 Yb1 115.65(11)
C51 N52 H521 108.4
Yb1 N52 H521 108.4
C51 N52 H522 108.4
Yb1 N52 H522 108.4
H521 N52 H522 107.4
H11W O1W H12W 103.9
H21W O2W H22W 108.1
H31W O3W H32W 109.9
H41W O4W H42W 107.7
H51W O5W H52W 100.6

loop_
_geom_bond_atom_site_label_1
_geom_bond_atom_site_label_2
_geom_bond_distance
Yb1 O311 2.2564(12)
Yb1 O211 2.2707(12)
Yb1 O411 2.2764(12)
Yb1 N52 2.4485(15)
Yb1 N4C 2.466(13)
Yb1 N7C 2.498(13)
Yb1 N7A 2.5157(19)
Yb1 N1A 2.5194(18)
Yb1 N10C 2.525(12)
Yb1 N1C 2.535(12)
Yb1 N10A 2.5529(19)
Yb1 N4A 2.5622(19)
N1A C12A 1.484(3)
N1A C2A 1.488(3)
N1A C20 1.499(3)
C2A C3A 1.510(3)
C2A H21A 0.9900
C2A H22A 0.9900
C3A N4A 1.484(3)
C3A H31A 0.9900
C3A H32A 0.9900
N4A C30 1.485(3)
N4A C5A 1.491(3)
C5A C6A 1.509(3)
C5A H51A 0.9900
C5A H52A 0.9900
C6A N7A 1.488(3)
C6A H61A 0.9900
C6A H62A 0.9900
N7A C8A 1.494(3)
N7A C40 1.499(3)
C8A C9A 1.513(3)
C8A H81A 0.9900
C8A H82A 0.9900
C9A N10A 1.489(3)
C9A H91A 0.9900
C9A H92A 0.9900
N10A C11A 1.491(3)
N10A C50 1.506(3)
C11A C12A 1.511(3)
C11A H11A 0.9900
C11A H11B 0.9900
C12A H12A 0.9900
C12A H12B 0.9900
N1C C2C 1.467(15)
N1C C20 1.473(12)
N1C C12C 1.481(18)
C2C C3C 1.498(16)
C2C H2C 0.9900
C2C H2D 0.9900
C3C N4C 1.485(18)
C3C H3C 0.9900
C3C H3D 0.9900
N4C C5C 1.476(16)
N4C C30 1.509(13)
C5C C6C 1.500(17)
C5C H5C 0.9900
C5C H5D 0.9900
C6C N7C 1.469(18)
C6C H6C 0.9900
C6C H6D 0.9900
N7C C40 1.421(13)
N7C C8C 1.460(17)
C8C C9C 1.498(17)
C8C H8C 0.9900
C8C H8D 0.9900
C9C N10C 1.488(17)
C9C H9C 0.9900
C9C H9D 0.9900
N10C C50 1.445(11)
N10C C11C 1.447(16)
C11C C12C 1.526(17)
C11C H11C 0.9900
C11C H11D 0.9900
C12C H12C 0.9900
C12C H12D 0.9900
C20 C21 1.520(2)
C20 H20A 0.9900
C20 H20B 0.9900
C20 H20C 0.9900
C20 H20D 0.9900
C21 O212 1.240(2)
C21 O211 1.275(2)
C30 C31 1.520(2)
C30 H30A 0.9900
C30 H30B 0.9900
C30 H30C 0.9900
C30 H30D 0.9900
C31 O312 1.241(2)
C31 O311 1.276(2)
C40 C41 1.525(2)
C40 H40A 0.9900
C40 H40B 0.9900
C40 H40C 0.9900
C40 H40D 0.9900
C41 O412 1.244(2)
C41 O411 1.270(2)
C50 C51 1.513(3)
C50 H50A 0.9900
C50 H50B 0.9900
C50 H50C 0.9900
C50 H50D 0.9900
C51 N52 1.485(2)
C51 H511 0.9900
C51 H512 0.9900
N52 H521 0.9200
N52 H522 0.9200
O1W H11W 0.8193
O1W H12W 0.8163
O2W H21W 0.8343
O2W H22W 0.8281
O3W H31W 0.8590
O3W H32W 0.8602
O4W H41W 0.8984
O4W H42W 0.8751
O5W H51W 0.8506
O5W H52W 0.8801
